data_2233248
loop_
_publ_author_name
'Lin, Hong-Yi'
'Fang, Sin-Kai'
'Chen, Kew-Yu'

_publ_section_title
;
 2-(Dibromomethyl)benzoic acid
;
_journal_coeditor_code LX2208
_journal_issue 1
_journal_name_full 'Acta Crystallographica Section E'
_journal_page_first o109
_journal_paper_doi 10.1107/S1600536811052858
_journal_volume 68
_journal_year 2012
_chemical_formula_iupac 'C8 H6 Br2 O2'
_chemical_formula_moiety 'C8 H6 Br2 O2'
_chemical_formula_sum 'C8 H6 Br2 O2'
_chemical_formula_weight 293.95
_chemical_name_systematic
;
2-(Dibromomethyl)benzoic acid
;
_space_group_IT_number 14
_symmetry_cell_setting monoclinic
_symmetry_space_group_name_Hall '-P 2yn'
_symmetry_space_group_name_H-M 'P 1 21/n 1'
_atom_sites_solution_hydrogens difmap
_atom_sites_solution_primary direct
_atom_sites_solution_secondary difmap
_audit_creation_method SHELXL-97
_cell_angle_alpha 90.00
_cell_angle_beta 97.709(10)
_cell_angle_gamma 90.00
_cell_formula_units_Z 4
_cell_length_a 4.9988(6)
_cell_length_b 25.617(3)
_cell_length_c 7.1844(8)
_cell_measurement_reflns_used 2762
_cell_measurement_temperature 297(2)
_cell_measurement_theta_max 29.2388
_cell_measurement_theta_min 2.8553
_cell_volume 911.68(18)
_computing_cell_refinement 'SAINT (Bruker, 2001)'
_computing_data_collection 'SMART (Bruker, 2001)'
_computing_data_reduction 'SAINT (Bruker, 2001)'
_computing_molecular_graphics 'ORTEP-3 for Windows (Farrugia, 1997)'
_computing_publication_material 'WinGX (Farrugia, 1999)'
_computing_structure_refinement 'SHELXL97 (Sheldrick, 2008)'
_computing_structure_solution 'SHELXS97 (Sheldrick, 2008)'
_diffrn_ambient_temperature 297(2)
_diffrn_measured_fraction_theta_full 0.999
_diffrn_measured_fraction_theta_max 0.890
_diffrn_measurement_device_type 'Bruker SMART CCD area-detector'
_diffrn_measurement_method '\w scans'
_diffrn_radiation_monochromator graphite
_diffrn_radiation_type MoK\a
_diffrn_radiation_wavelength 0.71073
_diffrn_reflns_av_R_equivalents 0.0878
_diffrn_reflns_av_sigmaI/netI 0.0910
_diffrn_reflns_limit_h_max 6
_diffrn_reflns_limit_h_min -6
_diffrn_reflns_limit_k_max 34
_diffrn_reflns_limit_k_min -34
_diffrn_reflns_limit_l_max 9
_diffrn_reflns_limit_l_min -9
_diffrn_reflns_number 7515
_diffrn_reflns_theta_full 26.00
_diffrn_reflns_theta_max 29.30
_diffrn_reflns_theta_min 2.97
_exptl_absorpt_coefficient_mu 8.846
_exptl_absorpt_correction_T_max 1.00000
_exptl_absorpt_correction_T_min 0.25097
_exptl_absorpt_correction_type multi-scan
_exptl_absorpt_process_details '(SADABS; Bruker, 2001)'
_exptl_crystal_colour colorless
_exptl_crystal_density_diffrn 2.142
_exptl_crystal_density_method 'not measured'
_exptl_crystal_description parallelepiped
_exptl_crystal_F_000 560
_exptl_crystal_size_max 0.74
_exptl_crystal_size_mid 0.36
_exptl_crystal_size_min 0.25
_refine_diff_density_max 0.846
_refine_diff_density_min -0.929
_refine_ls_extinction_method none
_refine_ls_goodness_of_fit_ref 1.125
_refine_ls_hydrogen_treatment constr
_refine_ls_matrix_type full
_refine_ls_number_parameters 109
_refine_ls_number_reflns 2210
_refine_ls_number_restraints 0
_refine_ls_restrained_S_all 1.125
_refine_ls_R_factor_all 0.1645
_refine_ls_R_factor_gt 0.0908
_refine_ls_shift/su_max 0.001
_refine_ls_shift/su_mean 0.000
_refine_ls_structure_factor_coef Fsqd
_refine_ls_weighting_details 'calc w=1/[\s^2^(Fo^2^)+(0.0876P)^2^+4.8672P] where P=(Fo^2^+2Fc^2^)/3'
_refine_ls_weighting_scheme calc
_refine_ls_wR_factor_gt 0.1992
_refine_ls_wR_factor_ref 0.2268
_reflns_number_gt 1221
_reflns_number_total 2210
_reflns_threshold_expression I>2\s(I)
_cod_data_source_file lx2208.cif
_cod_data_source_block I
_cod_original_sg_symbol_H-M 'P 21/n'
_cod_database_code 2233248
_cod_database_fobs_code 2233248

loop_
_symmetry_equiv_pos_as_xyz
'x, y, z'
'-x+1/2, y+1/2, -z+1/2'
'-x, -y, -z'
'x-1/2, -y-1/2, z-1/2'

loop_
_atom_site_type_symbol
_atom_site_label
_atom_site_fract_x
_atom_site_fract_y
_atom_site_fract_z
_atom_site_U_iso_or_equiv
_atom_site_adp_type
_atom_site_calc_flag
_atom_site_refinement_flags
_atom_site_occupancy
_atom_site_symmetry_multiplicity
Br Br1 0.4317(3) 0.14770(6) 0.73655(16) 0.0676(5) Uani d . 1 2
Br Br2 0.6793(3) 0.22661(4) 0.4627(2) 0.0700(5) Uani d . 1 2
O O1 0.8610(16) 0.0565(3) 0.5279(11) 0.055(2) Uani d . 1 2
O O2 0.7203(17) -0.0025(3) 0.3117(11) 0.057(2) Uani d . 1 2
H H2A 0.8523 -0.0181 0.3649 0.086 Uiso calc R 1 2
C C1 0.613(2) 0.1540(4) 0.5132(14) 0.038(2) Uani d . 1 2
H H1A 0.7859 0.1356 0.5355 0.046 Uiso calc R 1 2
C C2 0.4355(19) 0.1276(3) 0.3520(12) 0.032(2) Uani d . 1 2
C C3 0.216(2) 0.1550(4) 0.2570(14) 0.043(2) Uani d . 1 2
H H3A 0.1840 0.1890 0.2926 0.052 Uiso calc R 1 2
C C4 0.050(2) 0.1329(4) 0.1143(14) 0.045(3) Uani d . 1 2
H H4A -0.0943 0.1519 0.0528 0.054 Uiso calc R 1 2
C C5 0.093(2) 0.0821(4) 0.0596(14) 0.050(3) Uani d . 1 2
H H5A -0.0223 0.0667 -0.0375 0.060 Uiso calc R 1 2
C C6 0.307(2) 0.0547(4) 0.1501(14) 0.041(2) Uani d . 1 2
H H6A 0.3367 0.0207 0.1115 0.049 Uiso calc R 1 2
C C7 0.484(2) 0.0759(4) 0.2988(12) 0.033(2) Uani d . 1 2
C C8 0.702(2) 0.0430(4) 0.3896(14) 0.037(2) Uani d . 1 2

loop_
_atom_site_aniso_label
_atom_site_aniso_U_11
_atom_site_aniso_U_22
_atom_site_aniso_U_33
_atom_site_aniso_U_12
_atom_site_aniso_U_13
_atom_site_aniso_U_23
Br1 0.0750(9) 0.0939(10) 0.0320(6) 0.0025(8) 0.0000(5) -0.0081(6)
Br2 0.0771(10) 0.0335(6) 0.0951(11) -0.0055(6) -0.0039(8) -0.0100(6)
O1 0.060(5) 0.039(4) 0.062(5) 0.013(4) -0.013(4) -0.011(4)
O2 0.065(5) 0.036(4) 0.065(5) 0.011(4) -0.011(4) -0.011(4)
C1 0.043(6) 0.028(5) 0.042(6) 0.007(4) 0.003(5) -0.010(4)
C2 0.040(5) 0.030(4) 0.024(4) 0.002(4) -0.002(4) 0.000(4)
C3 0.056(7) 0.037(5) 0.037(6) 0.004(5) 0.010(5) 0.000(4)
C4 0.039(6) 0.062(7) 0.032(5) -0.003(5) 0.000(4) 0.009(5)
C5 0.057(7) 0.060(7) 0.029(5) -0.013(6) -0.009(5) -0.004(5)
C6 0.034(5) 0.045(6) 0.043(6) -0.001(5) 0.002(4) -0.013(5)
C7 0.044(6) 0.034(5) 0.022(4) 0.000(4) 0.004(4) 0.001(4)
C8 0.042(6) 0.031(5) 0.040(6) -0.002(4) 0.016(5) -0.001(4)

loop_
_atom_type_symbol
_atom_type_description
_atom_type_scat_dispersion_real
_atom_type_scat_dispersion_imag
_atom_type_scat_source
C C 0.0033 0.0016 'International Tables Vol C Tables 4.2.6.8 and 6.1.1.4'
H H 0.0000 0.0000 'International Tables Vol C Tables 4.2.6.8 and 6.1.1.4'
O O 0.0106 0.0060 'International Tables Vol C Tables 4.2.6.8 and 6.1.1.4'
Br Br -0.2901 2.4595 'International Tables Vol C Tables 4.2.6.8 and 6.1.1.4'

loop_
_geom_angle_atom_site_label_1
_geom_angle_atom_site_label_2
_geom_angle_atom_site_label_3
_geom_angle
C8 O2 H2A 109.5
C2 C1 Br2 112.5(7)
C2 C1 Br1 107.6(7)
Br2 C1 Br1 110.2(4)
C2 C1 H1A 108.8
Br2 C1 H1A 108.8
Br1 C1 H1A 108.8
C3 C2 C7 119.4(9)
C3 C2 C1 119.2(8)
C7 C2 C1 121.4(8)
C4 C3 C2 121.5(10)
C4 C3 H3A 119.2
C2 C3 H3A 119.2
C3 C4 C5 120.2(10)
C3 C4 H4A 119.9
C5 C4 H4A 119.9
C6 C5 C4 119.3(9)
C6 C5 H5A 120.4
C4 C5 H5A 120.4
C5 C6 C7 122.4(9)
C5 C6 H6A 118.8
C7 C6 H6A 118.8
C2 C7 C6 117.3(9)
C2 C7 C8 124.5(9)
C6 C7 C8 118.2(9)
O1 C8 O2 121.5(9)
O1 C8 C7 123.9(9)
O2 C8 C7 114.6(9)

loop_
_geom_bond_atom_site_label_1
_geom_bond_atom_site_label_2
_geom_bond_distance
Br1 C1 1.951(10)
Br2 C1 1.932(10)
O1 C8 1.235(12)
O2 C8 1.302(11)
O2 H2A 0.8200
C1 C2 1.519(13)
C1 H1A 0.9800
C2 C3 1.399(14)
C2 C7 1.409(12)
C3 C4 1.354(14)
C3 H3A 0.9300
C4 C5 1.386(15)
C4 H4A 0.9300
C5 C6 1.370(15)
C5 H5A 0.9300
C6 C7 1.402(13)
C6 H6A 0.9300
C7 C8 1.461(14)

loop_
_geom_hbond_atom_site_label_D
_geom_hbond_atom_site_label_H
_geom_hbond_atom_site_label_A
_geom_hbond_site_symmetry_A
_geom_hbond_distance_DH
_geom_hbond_distance_HA
_geom_hbond_distance_DA
_geom_hbond_angle_DHA
O2 H2A O1 3_756 0.82 1.82 2.641(11) 176
C1 H1A O1 1_555 0.98 2.06 2.784(13) 129

loop_
_geom_torsion_atom_site_label_1
_geom_torsion_atom_site_label_2
_geom_torsion_atom_site_label_3
_geom_torsion_atom_site_label_4
_geom_torsion
Br2 C1 C2 C3 -40.2(11)
Br1 C1 C2 C3 81.4(9)
Br2 C1 C2 C7 141.2(8)
Br1 C1 C2 C7 -97.3(9)
C7 C2 C3 C4 -0.2(15)
C1 C2 C3 C4 -178.9(9)
C2 C3 C4 C5 0.4(16)
C3 C4 C5 C6 -0.7(16)
C4 C5 C6 C7 0.9(17)
C3 C2 C7 C6 0.4(14)
C1 C2 C7 C6 179.1(9)
C3 C2 C7 C8 -178.5(9)
C1 C2 C7 C8 0.1(15)
C5 C6 C7 C2 -0.8(15)
C5 C6 C7 C8 178.3(10)
C2 C7 C8 O1 2.9(16)
C6 C7 C8 O1 -176.1(10)
C2 C7 C8 O2 -176.3(9)
C6 C7 C8 O2 4.7(13)

loop_
_cod_related_entry_id
_cod_related_entry_database
_cod_related_entry_code
1 ChemSpider 306469
